data_4027556
loop_
_publ_author_name
Masruri
'Anthony C. Willis'
'Malcolm D. McLeod'

_publ_contact_author_address
;
Research School of Chemistry,
Australian National University,
Canberra, A. C. T. 0200, Australia
;
_publ_contact_author_email 'malcolm.mcleod@anu.edu.au '
_publ_contact_author_fax ' 61 2 6125 8114 '
_publ_contact_author_name 'Malcolm D. McLeod'
_publ_contact_author_phone ' 61 2 6125 3504 '
_publ_section_title
;
 Osmium-Catalyzed Vicinal Oxyamination of Alkenes by
 N-(4-Toluenesulfonyloxy)carbamates
;
_journal_name_full 'Journal of Organic Chemistry'
_journal_page_first 8480
_journal_page_last 8491
_journal_paper_doi 10.1021/jo301372y
_journal_volume 77
_journal_year 2012
_chemical_compound_source local
_chemical_formula_moiety 'C11 H12 Cl3 N O3'
_chemical_formula_sum 'C11 H12 Cl3 N O3'
_chemical_formula_weight 312.58
_space_group_IT_number 14
_symmetry_cell_setting monoclinic
_symmetry_space_group_name_Hall '-P 2yab'
_symmetry_space_group_name_H-M 'P 1 21/a 1'
_atom_sites_solution_hydrogens geom
_atom_sites_solution_primary direct
_audit_creation_date 10-01-25
_audit_creation_method CRYSTALS_ver_12.87
_audit_update_record
;
2010-01-27 - Report on C11 H12 Cl3 N O3
             by Anthony C. Willis
             for  Masruri and Mal McLeod

2010-01-27 - passes checkcif tests with minor warnings  

;
_cell_angle_alpha 90
_cell_angle_beta 104.9710(9)
_cell_angle_gamma 90
_cell_formula_units_Z 4
_cell_length_a 10.5574(1)
_cell_length_b 11.1904(2)
_cell_length_c 12.0818(2)
_cell_measurement_reflns_used 25927
_cell_measurement_temperature 200
_cell_measurement_theta_max 30
_cell_measurement_theta_min 2.6
_cell_volume 1378.91(4)
_computing_cell_refinement 'DENZO/SCALEPACK (Otwinowski & Minor, 1997)'
_computing_data_collection 'COLLECT (Nonius, 2001).'
_computing_data_reduction 'DENZO/SCALEPACK (Otwinowski & Minor, 1997)'
_computing_molecular_graphics
; 
ORTEP-II (Johnson 1976) in teXsan (MSC, 1992-1997)
;
_computing_publication_material 'CRYSTALS (Betteridge et al., 2003)'
_computing_structure_refinement 'CRYSTALS (Betteridge et al., 2003)'
_computing_structure_solution 'SIR92 (Altomare et al., 1994)'
_diffrn_ambient_temperature 200
_diffrn_measured_fraction_theta_full 0.997
_diffrn_measured_fraction_theta_max 0.997
_diffrn_measurement_device 'Nonius KappaCCD'
_diffrn_measurement_device_type Area
_diffrn_measurement_method ' \f and \w scans with CCD '
_diffrn_radiation_monochromator graphite
_diffrn_radiation_type 'Mo K\a'
_diffrn_radiation_wavelength 0.71073
_diffrn_reflns_av_R_equivalents 0.028
_diffrn_reflns_limit_h_max 14
_diffrn_reflns_limit_h_min -14
_diffrn_reflns_limit_k_max 15
_diffrn_reflns_limit_k_min -15
_diffrn_reflns_limit_l_max 17
_diffrn_reflns_limit_l_min -16
_diffrn_reflns_number 37952
_diffrn_reflns_theta_full 30.044
_diffrn_reflns_theta_max 30.044
_diffrn_reflns_theta_min 2.702
_diffrn_standards_number 0
_exptl_absorpt_coefficient_mu 0.663
_exptl_absorpt_correction_T_max 0.869
_exptl_absorpt_correction_T_min 0.754
_exptl_absorpt_correction_type integration
_exptl_absorpt_process_details
;
via gaussian method (Coppens, 1970) implemented in maXus (2000)
;
_exptl_crystal_colour colourless
_exptl_crystal_density_diffrn 1.506
_exptl_crystal_description block
_exptl_crystal_F_000 640
_exptl_crystal_size_max 0.480
_exptl_crystal_size_mid 0.360
_exptl_crystal_size_min 0.230
_refine_diff_density_max 0.49
_refine_diff_density_min -0.46
_refine_ls_extinction_method none
_refine_ls_goodness_of_fit_ref 1.0021
_refine_ls_hydrogen_treatment refxyz
_refine_ls_matrix_type full
_refine_ls_number_parameters 199
_refine_ls_number_reflns 4019
_refine_ls_number_restraints 0
_refine_ls_R_factor_all 0.0341
_refine_ls_R_factor_gt 0.0317
_refine_ls_shift/su_max 0.0171018
_refine_ls_shift/su_mean 0.0013152
_refine_ls_structure_factor_coef Fsqd
_refine_ls_weighting_details
;
 Method= Modified Sheldrick 
 w=1/[\s^2^(F^2^) + ( 0.03P)^2^ + 0.68P] 
 ,where P=(max(Fo^2^,0) + 2Fc^2^)/3 
;
_refine_ls_weighting_scheme calc
_refine_ls_wR_factor_all 0.0801
_refine_ls_wR_factor_gt 0.0783
_refine_ls_wR_factor_ref 0.0801
_reflns_limit_h_max 14
_reflns_limit_h_min -14
_reflns_limit_k_max 15
_reflns_limit_k_min 0
_reflns_limit_l_max 17
_reflns_limit_l_min 0
_reflns_number_gt 3716
_reflns_number_total 4020
_reflns_threshold_expression I>2.0\s(I)
_oxford_diffrn_Wilson_B_factor 3.00
_oxford_diffrn_Wilson_scale 0.20
_oxford_refine_ls_r_factor_ref 0.0341
_oxford_refine_ls_scale 2.323(14)
_oxford_reflns_number_all 4019
_oxford_reflns_threshold_expression_ref I>-10.0\s(I)
_oxford_structure_analysis_title '1221613 mcl1002a'
_cod_data_source_file jo301372y_si_005.cif
_cod_data_source_block mcl1002a
_cod_original_sg_symbol_H-M 'P 1 21/a 1 '
_cod_database_code 4027556

loop_
_symmetry_equiv_pos_as_xyz
x,y,z
-x,-y,-z
-x+1/2,y+1/2,-z
x+1/2,-y+1/2,z

loop_
_atom_site_label
_atom_site_type_symbol
_atom_site_fract_x
_atom_site_fract_y
_atom_site_fract_z
_atom_site_U_iso_or_equiv
_atom_site_occupancy
_atom_site_adp_type
C1 C 0.30884(11) 0.41037(10) 0.72568(10) 0.0287 1.0000 Uani
C2 C 0.25384(13) 0.31500(13) 0.76995(13) 0.0384 1.0000 Uani
C3 C 0.24059(17) 0.31949(17) 0.88148(15) 0.0521 1.0000 Uani
C4 C 0.28162(18) 0.41857(19) 0.94848(14) 0.0551 1.0000 Uani
C5 C 0.33671(18) 0.51349(17) 0.90529(14) 0.0520 1.0000 Uani
C6 C 0.35075(15) 0.51015(13) 0.79399(12) 0.0398 1.0000 Uani
C7 C 0.33158(11) 0.40034(10) 0.60728(10) 0.0271 1.0000 Uani
C8 C 0.46783(11) 0.34742(11) 0.62043(10) 0.0290 1.0000 Uani
O9 O 0.32806(9) 0.51226(8) 0.55091(8) 0.0339 1.0000 Uani
N10 N 0.49985(10) 0.32055(9) 0.51317(9) 0.0291 1.0000 Uani
C11 C 0.47096(11) 0.21488(10) 0.46221(9) 0.0265 1.0000 Uani
O12 O 0.41244(9) 0.13305(8) 0.49402(8) 0.0338 1.0000 Uani
O13 O 0.51694(9) 0.20846(8) 0.36695(7) 0.0325 1.0000 Uani
C14 C 0.50921(13) 0.09264(11) 0.31573(11) 0.0323 1.0000 Uani
C15 C 0.57532(11) 0.10117(10) 0.21872(10) 0.0290 1.0000 Uani
Cl16 Cl 0.57683(4) -0.04368(3) 0.16063(3) 0.0447 1.0000 Uani
Cl17 Cl 0.73872(3) 0.15300(4) 0.26660(3) 0.0477 1.0000 Uani
Cl18 Cl 0.48716(4) 0.19883(3) 0.11057(3) 0.0435 1.0000 Uani
H21 H 0.2280(17) 0.2493(17) 0.7228(15) 0.0459 1.0000 Uiso
H31 H 0.199(2) 0.253(2) 0.9074(18) 0.0634 1.0000 Uiso
H41 H 0.272(2) 0.4239(19) 1.0252(19) 0.0664 1.0000 Uiso
H51 H 0.366(2) 0.5823(19) 0.9496(18) 0.0636 1.0000 Uiso
H61 H 0.3912(18) 0.5776(17) 0.7656(16) 0.0477 1.0000 Uiso
H71 H 0.2648(15) 0.3464(14) 0.5589(13) 0.0331 1.0000 Uiso
H81 H 0.5333(15) 0.4074(14) 0.6619(13) 0.0343 1.0000 Uiso
H82 H 0.4755(15) 0.2735(15) 0.6648(14) 0.0354 1.0000 Uiso
H91 H 0.259(2) 0.5438(18) 0.5434(16) 0.0509 1.0000 Uiso
H101 H 0.5461(16) 0.3706(15) 0.4858(14) 0.0367 1.0000 Uiso
H141 H 0.4183(17) 0.0676(15) 0.2830(14) 0.0398 1.0000 Uiso
H142 H 0.5541(17) 0.0350(15) 0.3718(14) 0.0390 1.0000 Uiso

loop_
_atom_site_aniso_label
_atom_site_aniso_U_11
_atom_site_aniso_U_22
_atom_site_aniso_U_33
_atom_site_aniso_U_23
_atom_site_aniso_U_13
_atom_site_aniso_U_12
C1 0.0277(5) 0.0293(5) 0.0314(5) 0.0012(4) 0.0120(4) 0.0042(4)
C2 0.0363(6) 0.0376(7) 0.0449(7) 0.0063(5) 0.0171(5) 0.0009(5)
C3 0.0508(8) 0.0630(10) 0.0507(9) 0.0199(8) 0.0275(7) 0.0061(7)
C4 0.0588(9) 0.0777(12) 0.0351(7) 0.0076(7) 0.0235(7) 0.0204(9)
C5 0.0640(10) 0.0572(9) 0.0370(7) -0.0113(7) 0.0169(7) 0.0095(8)
C6 0.0497(7) 0.0351(6) 0.0372(6) -0.0051(5) 0.0162(6) 0.0004(6)
C7 0.0279(5) 0.0254(5) 0.0293(5) -0.0005(4) 0.0096(4) 0.0006(4)
C8 0.0301(5) 0.0302(5) 0.0285(5) -0.0018(4) 0.0106(4) 0.0041(4)
O9 0.0348(4) 0.0310(4) 0.0398(5) 0.0087(4) 0.0164(4) 0.0067(3)
N10 0.0344(5) 0.0260(4) 0.0314(5) -0.0006(4) 0.0164(4) 0.0008(4)
C11 0.0269(5) 0.0278(5) 0.0262(5) 0.0026(4) 0.0094(4) 0.0032(4)
O12 0.0380(4) 0.0319(4) 0.0345(4) 0.0009(3) 0.0149(4) -0.0059(3)
O13 0.0461(5) 0.0258(4) 0.0315(4) -0.0021(3) 0.0206(4) -0.0016(3)
C14 0.0434(6) 0.0258(5) 0.0311(5) -0.0027(4) 0.0158(5) -0.0025(5)
C15 0.0327(5) 0.0276(5) 0.0267(5) -0.0047(4) 0.0076(4) -0.0022(4)
Cl16 0.0611(2) 0.03141(16) 0.04459(18) -0.01317(13) 0.01892(15) -0.00247(14)
Cl17 0.03224(16) 0.0591(2) 0.0522(2) -0.01949(17) 0.01150(14) -0.00823(14)
Cl18 0.0593(2) 0.04001(17) 0.02834(15) 0.00300(12) 0.00592(13) 0.00303(14)

loop_
_atom_type_symbol
_atom_type_scat_dispersion_real
_atom_type_scat_dispersion_imag
_atom_type_scat_Cromer_Mann_a1
_atom_type_scat_Cromer_Mann_b1
_atom_type_scat_Cromer_Mann_a2
_atom_type_scat_Cromer_Mann_b2
_atom_type_scat_Cromer_Mann_a3
_atom_type_scat_Cromer_Mann_b3
_atom_type_scat_Cromer_Mann_a4
_atom_type_scat_Cromer_Mann_b4
_atom_type_scat_Cromer_Mann_c
_atom_type_scat_source
C 0.0033 0.0016 2.3100 20.8439 1.0200 10.2075 1.5886 0.5687 0.8650 51.6512 0.2156 'International Tables Vol C 4.2.6.8 and 6.1.1.4'
H 0.0000 0.0000 0.4930 10.5109 0.3229 26.1257 0.1402 3.1424 0.0408 57.7998 0.0030 'International Tables Vol C 4.2.6.8 and 6.1.1.4'
Cl 0.1484 0.1585 11.4604 0.0104 7.1964 1.1662 6.2556 18.5194 1.6455 47.7784 -9.5574 'International Tables Vol C 4.2.6.8 and 6.1.1.4'
N 0.0061 0.0033 12.2126 0.0057 3.1322 9.8933 2.0125 28.9975 1.1663 0.5826 -11.5290 'International Tables Vol C 4.2.6.8 and 6.1.1.4'
O 0.0106 0.0060 3.0485 13.2771 2.2868 5.7011 1.5463 0.3239 0.8670 32.9089 0.2508 'International Tables Vol C 4.2.6.8 and 6.1.1.4'

loop_
_exptl_crystal_face_index_h
_exptl_crystal_face_index_k
_exptl_crystal_face_index_l
_exptl_crystal_face_perp_dist
1 1 0 0.180
-1 -1 0 0.180
1 -1 0 0.250
-1 1 0 0.230
0 0 1 0.100
0 0 -1 0.130
3 3 -3 0.176
1 -1 -1 0.250

loop_
_geom_angle_atom_site_label_1
_geom_angle_atom_site_label_2
_geom_angle_atom_site_label_3
_geom_angle
_geom_angle_publ_flag
C2 C1 C6 119.32(12) yes
C2 C1 C7 119.44(11) yes
C6 C1 C7 121.07(11) yes
C1 C2 C3 120.18(15) yes
C1 C2 H21 117.4(11) no
C3 C2 H21 122.5(11) no
C2 C3 C4 120.28(15) yes
C2 C3 H31 117.3(13) no
C4 C3 H31 122.3(13) no
C3 C4 C5 119.90(14) yes
C3 C4 H41 121.6(13) no
C5 C4 H41 118.5(13) no
C4 C5 C6 120.44(16) yes
C4 C5 H51 121.6(13) no
C6 C5 H51 118.0(13) no
C1 C6 C5 119.88(14) yes
C1 C6 H61 121.0(11) no
C5 C6 H61 119.1(11) no
C1 C7 C8 107.80(9) yes
C1 C7 O9 113.35(9) yes
C8 C7 O9 107.40(9) yes
C1 C7 H71 109.8(9) no
C8 C7 H71 109.4(9) no
O9 C7 H71 109.0(9) no
C7 C8 N10 114.71(10) yes
C7 C8 H81 107.6(9) no
N10 C8 H81 107.2(9) no
C7 C8 H82 109.1(9) no
N10 C8 H82 108.0(9) no
H81 C8 H82 110.1(13) no
C7 O9 H91 111.0(14) no
C8 N10 C11 121.20(10) yes
C8 N10 H101 119.5(11) no
C11 N10 H101 118.9(11) no
N10 C11 O12 126.47(11) yes
N10 C11 O13 110.41(10) yes
O12 C11 O13 123.12(11) yes
C11 O13 C14 114.89(9) yes
O13 C14 C15 106.96(9) yes
O13 C14 H141 112.0(10) no
C15 C14 H141 107.8(10) no
O13 C14 H142 109.8(10) no
C15 C14 H142 110.1(10) no
H141 C14 H142 110.1(14) no
C14 C15 Cl16 107.62(8) yes
C14 C15 Cl17 111.90(8) yes
Cl16 C15 Cl17 108.80(6) yes
C14 C15 Cl18 110.51(9) yes
Cl16 C15 Cl18 109.25(6) yes
Cl17 C15 Cl18 108.72(7) yes

loop_
_geom_bond_atom_site_label_1
_geom_bond_atom_site_label_2
_geom_bond_distance
_geom_bond_publ_flag
C1 C2 1.3866(17) yes
C1 C6 1.3910(18) yes
C1 C7 1.5146(16) yes
C2 C3 1.391(2) yes
C2 H21 0.927(19) no
C3 C4 1.375(3) yes
C3 H31 0.96(2) no
C4 C5 1.377(3) yes
C4 H41 0.96(2) no
C5 C6 1.391(2) yes
C5 H51 0.94(2) no
C6 H61 0.972(19) no
C7 C8 1.5254(15) yes
C7 O9 1.4215(14) yes
C7 H71 0.995(16) no
C8 N10 1.4526(14) yes
C8 H81 1.000(16) no
C8 H82 0.978(17) no
O9 H91 0.79(2) no
N10 C11 1.3316(15) yes
N10 H101 0.863(17) no
C11 O12 1.2210(14) yes
C11 O13 1.3615(13) yes
O13 C14 1.4294(14) yes
C14 C15 1.5142(16) yes
C14 H141 0.980(17) no
C14 H142 0.967(17) no
C15 Cl16 1.7681(12) yes
C15 Cl17 1.7696(12) yes
C15 Cl18 1.7718(12) yes

loop_
_geom_contact_atom_site_label_1
_geom_contact_atom_site_label_2
_geom_contact_distance
_geom_contact_site_symmetry_2
_geom_contact_publ_flag
Cl16 C2 3.513(2) 2_656 no
Cl16 C3 3.599(2) 3_546 no
Cl17 O13 3.2651(9) 4 no
Cl17 C11 3.285(1) 4 no
Cl17 N10 3.510(1) 4 no
Cl18 C4 3.521(2) 1_554 no
Cl18 C3 3.541(2) 1_554 no
O9 O12 2.803(1) 3_556 no
O9 N10 2.851(2) 2_666 no
O9 O13 3.548(1) 2_666 no
O12 C14 3.371(2) 2_656 no
O12 O12 3.488(2) 2_656 no
C2 C8 3.587(2) 4_455 no

loop_
_geom_hbond_atom_site_label_D
_geom_hbond_atom_site_label_H
_geom_hbond_atom_site_label_A
_geom_hbond_site_symmetry_A
_geom_hbond_angle_DHA
_geom_hbond_distance_DH
_geom_hbond_distance_HA
_geom_hbond_distance_DA
_geom_hbond_publ_flag
O9 H91 O12 3_556 173(2) 0.79(2) 2.02(2) 2.803(2) no
N10 H101 O9 2_666 170(2) 0.86(2) 2.00(2) 2.851(2) no

loop_
_geom_torsion_atom_site_label_1
_geom_torsion_atom_site_label_2
_geom_torsion_atom_site_label_3
_geom_torsion_atom_site_label_4
_geom_torsion
_geom_torsion_publ_flag
Cl16 C15 C14 O13 176.02(7) no
Cl17 C15 C14 O13 56.5(1) no
Cl18 C15 C14 O13 -64.8(1) no
O9 C7 C1 C2 152.1(1) no
O9 C7 C1 C6 -32.6(1) no
O9 C7 C8 N10 -63.5(1) no
O12 C11 O13 C14 -8.9(1) no
O12 C11 N10 C8 3.1(2) no
O13 C11 N10 C8 -176.55(9) no
N10 C8 C7 C1 174.0(1) no
N10 C11 O13 C14 170.77(9) no
C1 C2 C3 C4 0.2(2) no
C1 C6 C5 C4 0.0(2) no
C2 C1 C6 C5 -0.2(2) no
C2 C1 C7 C8 -89.2(1) no
C2 C3 C4 C5 -0.4(3) no
C3 C2 C1 C6 0.1(2) no
C3 C2 C1 C7 175.6(1) no
C3 C4 C5 C6 0.3(3) no
C5 C6 C1 C7 -175.6(1) no
C6 C1 C7 C8 86.1(1) no
C7 C8 N10 C11 -88.7(1) no
C11 O13 C14 C15 -175.05(9) no
